data_4331694
loop_
_publ_author_name
'McCormick, Theresa'
'Jia, Wen-Li'
'Wang, Suning'

_publ_section_title
;
 Phosphorescent Cu(I) Complexes of
 2-(2&#x2018;-pyridylbenzimidazolyl)benzene:&#x00A0; Impact of Phosphine
 Ancillary Ligands on Electronic and Photophysical Properties of the Cu(I)
 Complexes
;
_journal_issue 1
_journal_name_full 'Inorganic Chemistry'
_journal_page_first 147
_journal_page_last 155
_journal_paper_doi 10.1021/ic051412h
_journal_volume 45
_journal_year 2006
_chemical_formula_sum 'C22 H19.27 B0.36 Cl0.73 Cu0.36 N1.09 P0.73'
_chemical_formula_weight 374.27
_chemical_name_systematic
; 
 ? 
;
_space_group_IT_number 14
_symmetry_cell_setting monoclinic
_symmetry_space_group_name_Hall '-P 2yn'
_symmetry_space_group_name_H-M 'P 1 21/n 1'
_atom_sites_solution_hydrogens geom
_atom_sites_solution_primary direct
_atom_sites_solution_secondary difmap
_audit_creation_method SHELXL-97
_cell_angle_alpha 90.00
_cell_angle_beta 91.299(4)
_cell_angle_gamma 90.00
_cell_formula_units_Z 11
_cell_length_a 13.261(3)
_cell_length_b 22.435(5)
_cell_length_c 17.237(4)
_cell_measurement_temperature 453(2)
_cell_volume 5127(2)
_computing_cell_refinement 'Bruker XSCANS'
_computing_data_collection 'Bruker XSCANS'
_computing_data_reduction 'Bruker SHELXTL'
_computing_molecular_graphics 'Bruker SHELXTL'
_computing_publication_material 'Bruker SHELXTL'
_computing_structure_refinement 'SHELXL-97 (Sheldrick, 1997)'
_computing_structure_solution 'SHELXS-97 (Sheldrick, 1990)'
_diffrn_ambient_temperature 453(2)
_diffrn_measured_fraction_theta_full 0.902
_diffrn_measured_fraction_theta_max 0.902
_diffrn_measurement_device_type 'Bruker P4'
_diffrn_measurement_method '\w scans'
_diffrn_radiation_monochromator graphite
_diffrn_radiation_source 'fine-focus sealed tube'
_diffrn_radiation_type MoK\a
_diffrn_radiation_wavelength 0.71073
_diffrn_reflns_av_R_equivalents 0.0365
_diffrn_reflns_av_sigmaI/netI 0.0533
_diffrn_reflns_limit_h_max 16
_diffrn_reflns_limit_h_min -17
_diffrn_reflns_limit_k_max 29
_diffrn_reflns_limit_k_min -27
_diffrn_reflns_limit_l_max 21
_diffrn_reflns_limit_l_min -22
_diffrn_reflns_number 28503
_diffrn_reflns_theta_full 28.26
_diffrn_reflns_theta_max 28.26
_diffrn_reflns_theta_min 1.82
_exptl_absorpt_coefficient_mu 0.636
_exptl_absorpt_correction_T_max 1.000
_exptl_absorpt_correction_T_min 0.840
_exptl_absorpt_correction_type SADABS
_exptl_crystal_colour orange
_exptl_crystal_density_diffrn 1.333
_exptl_crystal_density_method 'not measured'
_exptl_crystal_description block
_exptl_crystal_F_000 2140
_exptl_crystal_size_max 0.2
_exptl_crystal_size_mid 0.3
_exptl_crystal_size_min 0.5
_refine_diff_density_max 0.596
_refine_diff_density_min -0.401
_refine_diff_density_rms 0.078
_refine_ls_extinction_method none
_refine_ls_goodness_of_fit_ref 1.018
_refine_ls_hydrogen_treatment mixed
_refine_ls_matrix_type full
_refine_ls_number_parameters 627
_refine_ls_number_reflns 11462
_refine_ls_number_restraints 0
_refine_ls_restrained_S_all 1.018
_refine_ls_R_factor_all 0.1089
_refine_ls_R_factor_gt 0.0649
_refine_ls_shift/su_max 0.001
_refine_ls_shift/su_mean 0.000
_refine_ls_structure_factor_coef Fsqd
_refine_ls_weighting_details 'calc w=1/[\s^2^(Fo^2^)+(0.1000P)^2^+3.6000P] where P=(Fo^2^+2Fc^2^)/3'
_refine_ls_weighting_scheme calc
_refine_ls_wR_factor_gt 0.1652
_refine_ls_wR_factor_ref 0.1929
_reflns_number_gt 7251
_reflns_number_total 11462
_reflns_threshold_expression >2sigma(I)
_cod_data_source_file ic051412hsup4.cif
_cod_data_source_block tmcub1
_cod_depositor_comments
;
The following automatic conversions were performed:

'_symmetry_cell_setting' value 'Monoclinic' changed to 'monoclinic'
according to /home/saulius/struct/CIF-dictionaries/cif_core.dic
dictionary named 'cif_core.dic' version 2.4.2 from 2011-04-26.

Automatic conversion script
Id: cif_fix_values 1891 2012-01-12 08:04:46Z andrius 
;
_cod_original_sg_symbol_H-M P2(1)/n
_cod_database_code 4331694

loop_
_symmetry_equiv_pos_as_xyz
'x, y, z'
'-x+1/2, y+1/2, -z+1/2'
'-x, -y, -z'
'x-1/2, -y-1/2, z-1/2'

loop_
_atom_site_label
_atom_site_type_symbol
_atom_site_fract_x
_atom_site_fract_y
_atom_site_fract_z
_atom_site_U_iso_or_equiv
_atom_site_adp_type
_atom_site_occupancy
_atom_site_symmetry_multiplicity
_atom_site_calc_flag
_atom_site_refinement_flags
B1 B 0.1689(3) 0.30088(19) 1.1343(2) 0.0379(9) Uani 1 1 d .
Cu1 Cu 0.10654(3) 0.250416(19) 0.93243(2) 0.03766(14) Uani 1 1 d .
P1 P 0.25708(7) 0.28334(4) 0.97380(5) 0.0365(2) Uani 1 1 d .
P2 P 0.00270(7) 0.29174(4) 1.01778(5) 0.0355(2) Uani 1 1 d .
N1 N 0.0535(2) 0.12541(13) 0.76264(16) 0.0399(7) Uani 1 1 d .
N2 N 0.0684(2) 0.28270(14) 0.81805(16) 0.0422(7) Uani 1 1 d .
N3 N 0.0825(2) 0.17345(13) 0.87471(16) 0.0391(7) Uani 1 1 d .
C1 C 0.3765(3) 0.24659(17) 0.9516(2) 0.0512(10) Uani 1 1 d .
C2 C 0.3687(7) 0.2009(4) 0.8911(5) 0.056(2) Uiso 0.50 1 d P
C2A C 0.3772(10) 0.1869(6) 0.9363(7) 0.087(3) Uiso 0.50 1 d P
C3 C 0.4601(9) 0.1716(5) 0.8687(7) 0.080(3) Uiso 0.50 1 d P
C3A C 0.4750(13) 0.1543(7) 0.9312(10) 0.121(5) Uiso 0.50 1 d P
C4 C 0.5659(10) 0.1910(6) 0.9351(8) 0.077(3) Uiso 0.50 1 d P
C4A C 0.5433(11) 0.1880(6) 0.8964(8) 0.088(4) Uiso 0.50 1 d P
C5 C 0.5593(4) 0.2406(3) 0.9588(3) 0.0809(16) Uani 1 1 d .
C6 C 0.4681(3) 0.2685(2) 0.9743(3) 0.0660(12) Uani 1 1 d .
H6A H 0.4700 0.3042 1.0018 0.079 Uiso 1 1 calc R
C7 C 0.2721(3) 0.35496(16) 0.9244(2) 0.0402(8) Uani 1 1 d .
C8 C 0.2450(3) 0.40840(18) 0.9582(2) 0.0572(11) Uani 1 1 d .
H8A H 0.2220 0.4088 1.0088 0.069 Uiso 1 1 calc R
C9 C 0.2519(4) 0.4615(2) 0.9170(3) 0.0754(15) Uani 1 1 d .
H9A H 0.2344 0.4973 0.9403 0.091 Uiso 1 1 calc R
C10 C 0.2847(4) 0.4613(2) 0.8413(3) 0.0704(14) Uani 1 1 d .
H10A H 0.2888 0.4967 0.8136 0.084 Uiso 1 1 calc R
C11 C 0.3108(4) 0.4089(2) 0.8079(2) 0.0611(12) Uani 1 1 d .
H11A H 0.3340 0.4087 0.7574 0.073 Uiso 1 1 calc R
C12 C 0.3032(3) 0.35566(18) 0.8481(2) 0.0482(9) Uani 1 1 d .
H12A H 0.3191 0.3200 0.8237 0.058 Uiso 1 1 calc R
C13 C 0.1424(3) 0.23353(18) 1.1634(2) 0.0457(9) Uani 1 1 d .
C14 C 0.0756(3) 0.2253(3) 1.2233(3) 0.0728(15) Uani 1 1 d .
H14A H 0.0455 0.2587 1.2448 0.087 Uiso 1 1 calc R
C15 C 0.0520(4) 0.1701(4) 1.2522(4) 0.104(2) Uani 1 1 d .
H15A H 0.0074 0.1672 1.2929 0.125 Uiso 1 1 calc R
C16 C 0.0925(6) 0.1197(3) 1.2222(4) 0.111(3) Uani 1 1 d .
H16A H 0.0763 0.0824 1.2419 0.133 Uiso 1 1 calc R
C17 C 0.1578(6) 0.1253(2) 1.1625(3) 0.095(2) Uani 1 1 d .
H17A H 0.1857 0.0914 1.1406 0.114 Uiso 1 1 calc R
C18 C 0.1832(4) 0.18208(19) 1.1339(2) 0.0659(13) Uani 1 1 d .
H18A H 0.2289 0.1849 1.0939 0.079 Uiso 1 1 calc R
C19 C -0.0901(3) 0.24376(16) 1.0642(2) 0.0412(8) Uani 1 1 d .
C20 C -0.1472(3) 0.2631(2) 1.1261(2) 0.0574(11) Uani 1 1 d .
H20A H -0.1354 0.3002 1.1484 0.069 Uiso 1 1 calc R
C21 C -0.2225(4) 0.2258(3) 1.1545(3) 0.0720(14) Uani 1 1 d .
H21A H -0.2607 0.2384 1.1960 0.086 Uiso 1 1 calc R
C22 C -0.2405(4) 0.1711(2) 1.1219(3) 0.0735(15) Uani 1 1 d .
H22A H -0.2909 0.1468 1.1413 0.088 Uiso 1 1 calc R
C23 C -0.1849(3) 0.1522(2) 1.0614(3) 0.0640(12) Uani 1 1 d .
H23A H -0.1978 0.1153 1.0389 0.077 Uiso 1 1 calc R
C24 C -0.1093(3) 0.18812(17) 1.0332(2) 0.0489(9) Uani 1 1 d .
H24A H -0.0705 0.1745 0.9926 0.059 Uiso 1 1 calc R
C25 C 0.0504(3) 0.11270(17) 0.6804(2) 0.0452(9) Uani 1 1 d .
C26 C 0.1319(4) 0.1276(2) 0.6363(2) 0.0596(11) Uani 1 1 d .
H26A H 0.1867 0.1477 0.6585 0.072 Uiso 1 1 calc R
C27 C 0.1311(5) 0.1122(2) 0.5583(3) 0.0793(16) Uani 1 1 d .
H27A H 0.1849 0.1229 0.5274 0.095 Uiso 1 1 calc R
C28 C 0.0520(6) 0.0816(3) 0.5272(3) 0.096(2) Uani 1 1 d .
H28A H 0.0525 0.0705 0.4753 0.115 Uiso 1 1 calc R
C29 C -0.0290(5) 0.0668(2) 0.5718(3) 0.0852(18) Uani 1 1 d .
H29A H -0.0827 0.0457 0.5495 0.102 Uiso 1 1 calc R
C30 C -0.0321(4) 0.0827(2) 0.6495(3) 0.0615(12) Uani 1 1 d .
H30A H -0.0874 0.0736 0.6796 0.074 Uiso 1 1 calc R
C31 C -0.0824(3) 0.34443(17) 0.96780(19) 0.0397(8) Uani 1 1 d .
C32 C -0.1551(3) 0.32151(19) 0.9157(2) 0.0513(10) Uani 1 1 d .
H32A H -0.1631 0.2804 0.9116 0.062 Uiso 1 1 calc R
C33 C -0.2153(3) 0.3583(2) 0.8702(3) 0.0626(12) Uani 1 1 d .
H33A H -0.2628 0.3420 0.8358 0.075 Uiso 1 1 calc R
C34 C -0.2047(4) 0.4190(2) 0.8759(3) 0.0654(13) Uani 1 1 d .
H34A H -0.2453 0.4439 0.8454 0.079 Uiso 1 1 calc R
C35 C -0.0737(3) 0.40580(18) 0.9726(2) 0.0523(10) Uani 1 1 d .
H35A H -0.0266 0.4225 1.0071 0.063 Uiso 1 1 calc R
C36 C -0.1346(4) 0.4430(2) 0.9265(3) 0.0668(13) Uani 1 1 d .
H36A H -0.1275 0.4842 0.9302 0.080 Uiso 1 1 calc R
C37 C 0.2090(3) 0.34119(18) 1.2089(2) 0.0449(9) Uani 1 1 d .
C38 C 0.3135(3) 0.3518(3) 1.3261(2) 0.0664(13) Uani 1 1 d .
H38A H 0.3566 0.3344 1.3630 0.080 Uiso 1 1 calc R
C39 C 0.2914(4) 0.4109(3) 1.3314(3) 0.0751(15) Uani 1 1 d .
H39A H 0.3187 0.4337 1.3717 0.090 Uiso 1 1 calc R
C40 C 0.2286(4) 0.4364(2) 1.2767(3) 0.0761(15) Uani 1 1 d .
H40A H 0.2127 0.4766 1.2798 0.091 Uiso 1 1 calc R
C41 C 0.1887(4) 0.4020(2) 1.2164(3) 0.0638(12) Uani 1 1 d .
H41A H 0.1467 0.4202 1.1796 0.077 Uiso 1 1 calc R
C42 C 0.2724(3) 0.3170(2) 1.2663(2) 0.0528(10) Uani 1 1 d .
H42A H 0.2877 0.2766 1.2646 0.063 Uiso 1 1 calc R
C43 C 0.0495(3) 0.33936(17) 0.7960(2) 0.0471(9) Uani 1 1 d .
H43A H 0.0654 0.3698 0.8309 0.057 Uiso 1 1 calc R
C44 C 0.0081(3) 0.35463(19) 0.7252(2) 0.0526(10) Uani 1 1 d .
H44A H -0.0041 0.3943 0.7126 0.063 Uiso 1 1 calc R
C45 C -0.0154(3) 0.3090(2) 0.6722(2) 0.0581(11) Uani 1 1 d .
H45A H -0.0431 0.3178 0.6234 0.070 Uiso 1 1 calc R
C46 C 0.0034(3) 0.25110(18) 0.6941(2) 0.0468(9) Uani 1 1 d .
H46A H -0.0114 0.2200 0.6601 0.056 Uiso 1 1 calc R
C47 C 0.0447(3) 0.23913(16) 0.7671(2) 0.0392(8) Uani 1 1 d .
C48 C 0.0626(2) 0.17987(15) 0.79936(18) 0.0351(7) Uani 1 1 d .
C49 C 0.0861(3) 0.11271(16) 0.8886(2) 0.0421(8) Uani 1 1 d .
C50 C 0.0674(3) 0.08214(15) 0.81896(19) 0.0384(8) Uani 1 1 d .
C51 C 0.0637(3) 0.02040(17) 0.8155(2) 0.0497(9) Uani 1 1 d .
H51A H 0.0510 0.0004 0.7691 0.060 Uiso 1 1 calc R
C52 C 0.0797(4) -0.00972(19) 0.8835(3) 0.0615(11) Uani 1 1 d .
H52A H 0.0770 -0.0511 0.8837 0.074 Uiso 1 1 calc R
C53 C 0.1002(4) 0.0211(2) 0.9536(2) 0.0615(12) Uani 1 1 d .
H53A H 0.1120 -0.0009 0.9987 0.074 Uiso 1 1 calc R
C54 C 0.1034(3) 0.08202(18) 0.9577(2) 0.0517(10) Uani 1 1 d .
H54A H 0.1164 0.1018 1.0042 0.062 Uiso 1 1 calc R
C55 C 0.0676(3) 0.33308(16) 1.09396(19) 0.0394(8) Uani 1 1 d .
H55A H 0.0878 0.3712 1.0729 0.047 Uiso 1 1 calc R
H55B H 0.0199 0.3411 1.1346 0.047 Uiso 1 1 calc R
C56 C 0.2687(3) 0.30108(17) 1.07717(18) 0.0384(8) Uani 1 1 d .
H56A H 0.3173 0.2734 1.0997 0.046 Uiso 1 1 calc R
H56B H 0.2987 0.3404 1.0811 0.046 Uiso 1 1 calc R
C57 C 0.3851(15) -0.0344(9) 0.9976(13) 0.144(6) Uiso 0.50 1 d P
C58 C 0.3645(13) 0.0524(7) 1.0703(9) 0.117(5) Uiso 0.50 1 d P
C59 C 0.3859(13) -0.0320(7) 0.9314(11) 0.125(5) Uiso 0.50 1 d P
C60 C 0.3586(10) -0.0049(6) 1.0340(8) 0.088(3) Uiso 0.50 1 d P
C61 C 0.4447(18) 0.0155(11) 0.7805(14) 0.171(8) Uiso 0.50 1 d P
C62 C 0.388(2) 0.0709(12) 0.7024(17) 0.100(7) Uiso 0.25 1 d P
C63 C 0.370(3) 0.0367(16) 0.968(2) 0.135(11) Uiso 0.25 1 d P
C64 C 0.4456(17) 0.0663(11) 0.7611(14) 0.168(7) Uiso 0.50 1 d P
C65 C 0.434(3) 0.0299(15) 1.0580(19) 0.120(10) Uiso 0.25 1 d P
Cl1 Cl 0.3235(3) 0.0880(2) 0.7749(3) 0.1435(18) Uani 0.50 1 d P
Cl2 Cl 0.4641(3) 0.01075(16) 0.7005(3) 0.1129(12) Uani 0.50 1 d P
Cl1A Cl 0.3645(9) -0.0008(5) 0.8586(7) 0.157(4) Uiso 0.25 1 d P
Cl2A Cl 0.3264(16) 0.0393(10) 0.8194(12) 0.253(8) Uiso 0.25 1 d P

loop_
_atom_site_aniso_label
_atom_site_aniso_U_11
_atom_site_aniso_U_22
_atom_site_aniso_U_33
_atom_site_aniso_U_23
_atom_site_aniso_U_13
_atom_site_aniso_U_12
B1 0.031(2) 0.050(2) 0.0331(18) -0.0040(17) 0.0016(16) -0.0020(17)
Cu1 0.0387(3) 0.0429(3) 0.0314(2) -0.00886(17) 0.00197(17) -0.00331(19)
P1 0.0332(5) 0.0437(5) 0.0329(4) -0.0054(4) 0.0068(4) -0.0028(4)
P2 0.0310(5) 0.0439(5) 0.0314(4) -0.0049(4) -0.0005(4) 0.0009(4)
N1 0.0378(17) 0.0456(17) 0.0362(15) -0.0086(13) 0.0001(13) 0.0003(13)
N2 0.0437(18) 0.0470(18) 0.0361(15) -0.0054(13) 0.0068(13) -0.0052(14)
N3 0.0367(16) 0.0423(17) 0.0384(15) -0.0049(13) 0.0022(13) -0.0030(13)
C1 0.048(2) 0.050(2) 0.057(2) -0.0017(18) 0.018(2) 0.0029(18)
C5 0.048(3) 0.103(4) 0.093(4) 0.023(3) 0.014(3) 0.019(3)
C6 0.041(2) 0.086(3) 0.072(3) 0.000(2) 0.008(2) 0.008(2)
C7 0.0327(19) 0.048(2) 0.0406(18) -0.0049(15) 0.0051(15) -0.0066(15)
C8 0.067(3) 0.050(2) 0.055(2) -0.0050(19) 0.024(2) -0.006(2)
C9 0.093(4) 0.047(3) 0.087(3) -0.002(2) 0.034(3) 0.001(2)
C10 0.078(3) 0.054(3) 0.080(3) 0.014(2) 0.022(3) -0.002(2)
C11 0.067(3) 0.066(3) 0.051(2) 0.006(2) 0.013(2) -0.007(2)
C12 0.050(2) 0.053(2) 0.0421(19) -0.0042(17) 0.0092(18) -0.0058(18)
C13 0.035(2) 0.062(2) 0.0403(19) 0.0056(17) -0.0117(16) -0.0114(17)
C14 0.032(2) 0.116(4) 0.070(3) 0.037(3) 0.002(2) -0.007(2)
C15 0.051(3) 0.156(7) 0.104(5) 0.069(5) -0.022(3) -0.044(4)
C16 0.135(6) 0.110(5) 0.085(4) 0.052(4) -0.068(4) -0.086(5)
C17 0.169(7) 0.053(3) 0.061(3) 0.005(2) -0.051(4) -0.024(3)
C18 0.101(4) 0.053(3) 0.043(2) 0.0006(19) -0.017(2) -0.012(2)
C19 0.0317(19) 0.055(2) 0.0368(17) 0.0069(16) -0.0024(15) 0.0056(16)
C20 0.043(2) 0.077(3) 0.052(2) 0.002(2) 0.012(2) 0.008(2)
C21 0.049(3) 0.099(4) 0.069(3) 0.021(3) 0.025(2) 0.018(3)
C22 0.049(3) 0.076(3) 0.096(4) 0.041(3) 0.007(3) 0.002(2)
C23 0.053(3) 0.058(3) 0.080(3) 0.016(2) -0.002(2) -0.005(2)
C24 0.046(2) 0.049(2) 0.051(2) 0.0049(18) -0.0002(18) -0.0008(18)
C25 0.051(2) 0.047(2) 0.0375(18) -0.0116(16) -0.0024(17) 0.0031(17)
C26 0.063(3) 0.069(3) 0.047(2) -0.012(2) 0.014(2) 0.001(2)
C27 0.116(5) 0.075(3) 0.047(3) -0.001(2) 0.024(3) 0.024(3)
C28 0.152(7) 0.093(4) 0.042(3) -0.024(3) -0.015(4) 0.041(4)
C29 0.109(5) 0.066(3) 0.079(4) -0.031(3) -0.048(4) 0.024(3)
C30 0.061(3) 0.063(3) 0.059(3) -0.017(2) -0.017(2) 0.004(2)
C31 0.0333(19) 0.051(2) 0.0345(17) -0.0011(15) 0.0031(15) 0.0071(16)
C32 0.044(2) 0.061(3) 0.049(2) 0.0022(19) -0.0073(18) -0.0032(19)
C33 0.050(3) 0.083(3) 0.055(2) 0.012(2) -0.011(2) 0.004(2)
C34 0.059(3) 0.084(3) 0.054(2) 0.021(2) 0.000(2) 0.019(2)
C35 0.051(3) 0.054(2) 0.051(2) -0.0016(18) -0.0043(19) 0.0041(19)
C36 0.075(3) 0.055(3) 0.070(3) 0.011(2) 0.001(3) 0.014(2)
C37 0.035(2) 0.067(3) 0.0327(17) -0.0070(17) 0.0053(15) -0.0039(18)
C38 0.046(3) 0.119(4) 0.034(2) -0.009(2) -0.0003(18) -0.013(3)
C39 0.061(3) 0.116(5) 0.049(2) -0.035(3) 0.002(2) -0.023(3)
C40 0.080(4) 0.082(3) 0.065(3) -0.032(3) -0.009(3) -0.007(3)
C41 0.069(3) 0.070(3) 0.052(2) -0.019(2) -0.010(2) 0.001(2)
C42 0.035(2) 0.085(3) 0.0394(19) -0.0046(19) 0.0022(17) -0.006(2)
C43 0.059(3) 0.042(2) 0.0409(19) -0.0046(16) 0.0081(18) -0.0042(18)
C44 0.056(3) 0.047(2) 0.055(2) 0.0037(18) 0.003(2) -0.0004(19)
C45 0.059(3) 0.065(3) 0.050(2) 0.006(2) -0.010(2) 0.000(2)
C46 0.046(2) 0.055(2) 0.0389(18) -0.0065(17) -0.0055(17) 0.0010(18)
C47 0.0316(19) 0.049(2) 0.0373(17) -0.0033(15) 0.0064(15) -0.0009(15)
C48 0.0283(18) 0.046(2) 0.0314(16) -0.0084(14) 0.0025(14) -0.0016(14)
C49 0.039(2) 0.044(2) 0.0430(19) -0.0038(16) 0.0020(16) -0.0007(16)
C50 0.038(2) 0.0399(19) 0.0371(17) -0.0052(15) 0.0013(15) 0.0002(15)
C51 0.052(2) 0.046(2) 0.051(2) -0.0084(18) 0.0018(19) 0.0010(18)
C52 0.071(3) 0.048(2) 0.065(3) -0.005(2) 0.002(2) 0.001(2)
C53 0.080(3) 0.056(3) 0.049(2) 0.004(2) -0.004(2) 0.006(2)
C54 0.060(3) 0.056(2) 0.0389(19) 0.0020(17) -0.0026(18) 0.001(2)
C55 0.0351(19) 0.050(2) 0.0333(16) -0.0127(15) -0.0006(15) 0.0029(15)
C56 0.0324(18) 0.052(2) 0.0313(16) -0.0047(15) 0.0012(14) -0.0059(15)
Cl1 0.077(2) 0.167(4) 0.184(4) -0.072(4) -0.029(3) 0.020(2)
Cl2 0.090(2) 0.099(2) 0.150(3) -0.005(2) 0.023(2) -0.0289(18)

loop_
_atom_type_symbol
_atom_type_description
_atom_type_scat_dispersion_real
_atom_type_scat_dispersion_imag
_atom_type_scat_source
C C 0.0033 0.0016 'International Tables Vol C Tables 4.2.6.8 and 6.1.1.4'
H H 0.0000 0.0000 'International Tables Vol C Tables 4.2.6.8 and 6.1.1.4'
B B 0.0013 0.0007 'International Tables Vol C Tables 4.2.6.8 and 6.1.1.4'
N N 0.0061 0.0033 'International Tables Vol C Tables 4.2.6.8 and 6.1.1.4'
P P 0.1023 0.0942 'International Tables Vol C Tables 4.2.6.8 and 6.1.1.4'
Cu Cu 0.3201 1.2651 'International Tables Vol C Tables 4.2.6.8 and 6.1.1.4'
Cl Cl 0.1484 0.1585 'International Tables Vol C Tables 4.2.6.8 and 6.1.1.4'

loop_
_geom_angle_atom_site_label_1
_geom_angle_atom_site_label_2
_geom_angle_atom_site_label_3
_geom_angle
C13 B1 C37 109.6(3)
C13 B1 C55 110.7(3)
C37 B1 C55 109.3(3)
C13 B1 C56 111.3(3)
C37 B1 C56 102.2(3)
C55 B1 C56 113.4(3)
N3 Cu1 N2 78.73(11)
N3 Cu1 P1 124.90(9)
N2 Cu1 P1 111.82(9)
N3 Cu1 P2 125.93(9)
N2 Cu1 P2 109.13(8)
P1 Cu1 P2 102.25(4)
C56 P1 C7 104.72(17)
C56 P1 C1 104.29(19)
C7 P1 C1 101.20(17)
C56 P1 Cu1 116.02(11)
C7 P1 Cu1 104.36(12)
C1 P1 Cu1 123.74(14)
C55 P2 C19 107.31(17)
C55 P2 C31 106.73(17)
C19 P2 C31 99.84(16)
C55 P2 Cu1 113.57(12)
C19 P2 Cu1 118.21(12)
C31 P2 Cu1 109.83(11)
C48 N1 C50 106.9(3)
C48 N1 C25 128.6(3)
C50 N1 C25 123.4(3)
C47 N2 C43 117.5(3)
C47 N2 Cu1 113.6(2)
C43 N2 Cu1 127.9(2)
C48 N3 C49 106.3(3)
C48 N3 Cu1 114.6(2)
C49 N3 Cu1 139.0(2)
C6 C1 C2A 113.6(7)
C6 C1 C2 120.4(5)
C2A C1 C2 34.5(5)
C6 C1 P1 123.2(3)
C2A C1 P1 119.4(6)
C2 C1 P1 114.6(5)
C2A C2 C3 89.1(13)
C2A C2 C1 66.3(11)
C3 C2 C1 117.7(8)
C2A C2 C3A 51.0(12)
C3 C2 C3A 38.2(6)
C1 C2 C3A 95.0(7)
C2 C2A C1 79.2(12)
C2 C2A C3A 102.9(15)
C1 C2A C3A 120.1(11)
C2 C2A C3 60.3(11)
C1 C2A C3 110.3(9)
C3A C2A C3 42.7(8)
C3A C3 C4A 67.2(12)
C3A C3 C2 91.7(12)
C4A C3 C2 120.4(11)
C3A C3 C2A 61.1(10)
C4A C3 C2A 105.4(11)
C2 C3 C2A 30.7(5)
C3A C3 C4 52.3(10)
C4A C3 C4 16.0(8)
C2 C3 C4 111.1(9)
C2A C3 C4 91.3(8)
C3 C3A C4A 59.6(11)
C3 C3A C4 88.7(13)
C4A C3A C4 29.8(8)
C3 C3A C2A 76.2(12)
C4A C3A C2A 110.5(14)
C4 C3A C2A 116.1(13)
C3 C3A C2 50.1(9)
C4A C3A C2 91.8(11)
C4 C3A C2 108.5(11)
C2A C3A C2 26.1(6)
C4A C4 C5 112(2)
C4A C4 C3A 65.5(17)
C5 C4 C3A 118.4(12)
C4A C4 C3 28.1(15)
C5 C4 C3 111.9(10)
C3A C4 C3 38.9(8)
C4 C4A C3 136(2)
C4 C4A C3A 84.7(18)
C3 C4A C3A 53.2(10)
C4 C4A C5 43.5(14)
C3 C4A C5 125.0(11)
C3A C4A C5 101.2(11)
C4 C5 C6 123.8(8)
C4 C5 C4A 24.9(8)
C6 C5 C4A 110.9(7)
C1 C6 C5 123.8(5)
C8 C7 C12 118.3(4)
C8 C7 P1 122.2(3)
C12 C7 P1 119.2(3)
C7 C8 C9 120.4(4)
C10 C9 C8 120.3(4)
C11 C10 C9 119.4(4)
C10 C11 C12 120.8(4)
C11 C12 C7 120.7(4)
C18 C13 C14 115.2(4)
C18 C13 B1 125.0(4)
C14 C13 B1 119.8(4)
C15 C14 C13 123.0(6)
C16 C15 C14 121.1(6)
C15 C16 C17 118.2(6)
C16 C17 C18 120.5(6)
C13 C18 C17 121.9(5)
C24 C19 C20 118.7(4)
C24 C19 P2 118.8(3)
C20 C19 P2 122.3(3)
C19 C20 C21 119.2(5)
C22 C21 C20 120.8(4)
C23 C22 C21 120.1(4)
C22 C23 C24 119.9(5)
C19 C24 C23 121.3(4)
C26 C25 C30 122.1(4)
C26 C25 N1 119.2(4)
C30 C25 N1 118.6(4)
C25 C26 C27 119.1(5)
C28 C27 C26 119.8(5)
C27 C28 C29 120.6(5)
C28 C29 C30 121.1(5)
C25 C30 C29 117.2(5)
C35 C31 C32 117.4(4)
C35 C31 P2 124.2(3)
C32 C31 P2 118.1(3)
C33 C32 C31 121.7(4)
C34 C33 C32 119.7(4)
C36 C34 C33 120.1(4)
C31 C35 C36 120.9(4)
C34 C36 C35 120.2(4)
C42 C37 C41 115.4(4)
C42 C37 B1 121.2(4)
C41 C37 B1 123.2(4)
C39 C38 C42 120.9(5)
C38 C39 C40 119.3(4)
C39 C40 C41 119.9(5)
C40 C41 C37 122.7(5)
C37 C42 C38 121.8(5)
N2 C43 C44 123.7(4)
C43 C44 C45 118.5(4)
C46 C45 C44 118.3(4)
C45 C46 C47 119.9(4)
N2 C47 C46 122.2(3)
N2 C47 C48 112.3(3)
C46 C47 C48 125.4(3)
N3 C48 N1 111.5(3)
N3 C48 C47 119.9(3)
N1 C48 C47 128.4(3)
N3 C49 C54 129.8(3)
N3 C49 C50 109.3(3)
C54 C49 C50 121.0(3)
N1 C50 C51 131.9(3)
N1 C50 C49 106.0(3)
C51 C50 C49 122.1(3)
C52 C51 C50 117.0(4)
C51 C52 C53 121.0(4)
C54 C53 C52 122.5(4)
C53 C54 C49 116.5(4)
B1 C55 P2 116.5(2)
B1 C56 P1 121.6(2)
C60 C57 C59 128(2)
C60 C57 C63 60.9(17)
C59 C57 C63 69.9(18)
C60 C57 C65 41.9(16)
C59 C57 C65 120(2)
C63 C57 C65 58.8(17)
C65 C58 C60 62(2)
C65 C58 C63 70(2)
C60 C58 C63 53.1(13)
C57 C59 Cl1A 151(2)
C57 C59 C63 70.5(18)
Cl1A C59 C63 81.8(16)
C57 C59 C60 23.8(12)
Cl1A C59 C60 127.2(12)
C63 C59 C60 48.2(13)
C57 C60 C65 108(2)
C57 C60 C58 150(2)
C65 C60 C58 45.8(15)
C57 C60 C63 84(2)
C65 C60 C63 77(2)
C58 C60 C63 76.5(16)
C57 C60 C59 28.0(14)
C65 C60 C59 108.5(17)
C58 C60 C59 132.9(11)
C63 C60 C59 57.6(15)
C64 C61 Cl2 78.2(19)
C64 C61 Cl1A 115(2)
Cl2 C61 Cl1A 148.3(17)
C64 C61 Cl2A 80.5(19)
Cl2 C61 Cl2A 124.4(17)
Cl1A C61 Cl2A 40.2(9)
C64 C61 C62 37.6(15)
Cl2 C61 C62 56.9(12)
Cl1A C61 C62 115.2(15)
Cl2A C61 C62 75.4(14)
C64 C62 Cl1 73.3(17)
C64 C62 Cl2 66.4(18)
Cl1 C62 Cl2 123.1(18)
C64 C62 C61 35.2(14)
Cl1 C62 C61 79.4(14)
Cl2 C62 C61 44.7(10)
C60 C63 C59 74.1(18)
C60 C63 C57 35.4(11)
C59 C63 C57 39.7(11)
C60 C63 C65 47.3(15)
C59 C63 C65 101(2)
C57 C63 C65 66.2(18)
C60 C63 C58 50.4(13)
C59 C63 C58 124(2)
C57 C63 C58 83.9(18)
C65 C63 C58 35.1(13)
C60 C63 Cl1A 116(2)
C59 C63 Cl1A 44.4(11)
C57 C63 Cl1A 83.8(17)
C65 C63 Cl1A 141(2)
C58 C63 Cl1A 167(2)
C61 C64 C62 107(3)
C61 C64 Cl2 57.0(16)
C62 C64 Cl2 69.3(17)
C61 C64 Cl1 103(2)
C62 C64 Cl1 62.1(17)
Cl2 C64 Cl1 117.2(14)
C61 C64 Cl2A 63.4(17)
C62 C64 Cl2A 87.7(19)
Cl2 C64 Cl2A 102.8(13)
Cl1 C64 Cl2A 41.5(8)
C58 C65 C60 72(2)
C58 C65 C63 74(2)
C60 C65 C63 55.2(17)
C58 C65 C57 100(3)
C60 C65 C57 29.6(11)
C63 C65 C57 54.9(16)
Cl2A Cl1 C62 104.2(14)
Cl2A Cl1 C64 80.3(12)
C62 Cl1 C64 44.6(11)
C61 Cl2 C64 44.8(10)
C61 Cl2 C62 78.4(14)
C64 Cl2 C62 44.3(11)
Cl2A Cl1A C59 153.5(16)
Cl2A Cl1A C61 71.1(13)
C59 Cl1A C61 130.1(13)
Cl2A Cl1A C63 102.0(16)
C59 Cl1A C63 53.8(12)
C61 Cl1A C63 126.9(14)
Cl1A Cl2A Cl1 157(2)
Cl1A Cl2A C61 68.7(14)
Cl1 Cl2A C61 92.5(14)
Cl1A Cl2A C64 100.4(16)
Cl1 Cl2A C64 58.2(11)
C61 Cl2A C64 36.1(9)

loop_
_geom_bond_atom_site_label_1
_geom_bond_atom_site_label_2
_geom_bond_distance
B1 C13 1.633(6)
B1 C37 1.651(5)
B1 C55 1.663(5)
B1 C56 1.668(5)
Cu1 N3 2.015(3)
Cu1 N2 2.150(3)
Cu1 P1 2.2304(11)
Cu1 P2 2.2388(10)
P1 C56 1.829(3)
P1 C7 1.831(4)
P1 C1 1.833(4)
P2 C55 1.809(3)
P2 C19 1.832(4)
P2 C31 1.836(4)
N1 C48 1.380(4)
N1 C50 1.382(4)
N1 C25 1.446(4)
N2 C47 1.346(5)
N2 C43 1.349(5)
N3 C48 1.327(4)
N3 C49 1.384(5)
C1 C6 1.360(6)
C1 C2A 1.365(12)
C1 C2 1.464(10)
C2 C2A 0.845(13)
C2 C3 1.438(14)
C2 C3A 1.873(19)
C2A C3A 1.493(19)
C2A C3 1.656(17)
C3 C3A 1.158(18)
C3 C4A 1.248(17)
C3 C4 1.842(18)
C3A C4A 1.333(19)
C3A C4 1.46(2)
C4 C4A 0.728(16)
C4 C5 1.191(12)
C4A C5 1.609(15)
C5 C6 1.392(6)
C7 C8 1.384(5)
C7 C12 1.387(5)
C8 C9 1.391(6)
C9 C10 1.384(6)
C10 C11 1.358(6)
C11 C12 1.386(6)
C13 C18 1.377(6)
C13 C14 1.387(6)
C14 C15 1.374(8)
C15 C16 1.360(10)
C16 C17 1.365(10)
C17 C18 1.411(7)
C19 C24 1.379(5)
C19 C20 1.392(5)
C20 C21 1.399(7)
C21 C22 1.368(7)
C22 C23 1.360(7)
C23 C24 1.383(6)
C25 C26 1.376(6)
C25 C30 1.380(6)
C26 C27 1.388(6)
C27 C28 1.354(9)
C28 C29 1.377(9)
C29 C30 1.388(7)
C31 C35 1.384(5)
C31 C32 1.401(5)
C32 C33 1.380(6)
C33 C34 1.373(7)
C34 C36 1.371(7)
C35 C36 1.398(6)
C37 C42 1.394(6)
C37 C41 1.397(6)
C38 C39 1.361(7)
C38 C42 1.395(6)
C39 C40 1.369(7)
C40 C41 1.388(6)
C43 C44 1.370(5)
C44 C45 1.402(6)
C45 C46 1.375(6)
C46 C47 1.387(5)
C47 C48 1.458(5)
C49 C54 1.390(5)
C49 C50 1.399(5)
C50 C51 1.387(5)
C51 C52 1.365(6)
C52 C53 1.413(6)
C53 C54 1.370(6)
C57 C60 0.98(2)
C57 C59 1.14(2)
C57 C63 1.69(4)
C57 C65 1.89(4)
C58 C65 1.08(3)
C58 C60 1.431(19)
C58 C63 1.80(4)
C59 Cl1A 1.458(19)
C59 C63 1.68(4)
C59 C60 1.91(2)
C60 C65 1.33(3)
C60 C63 1.48(4)
C61 C64 1.19(3)
C61 Cl2 1.41(2)
C61 Cl1A 1.77(3)
C61 Cl2A 1.80(3)
C61 C62 1.97(4)
C62 C64 1.26(3)
C62 Cl1 1.58(3)
C62 Cl2 1.68(3)
C63 C65 1.76(5)
C63 Cl1A 2.06(4)
C64 Cl2 1.65(2)
C64 Cl1 1.71(2)
C64 Cl2A 1.99(3)
Cl1 Cl2A 1.33(2)
Cl1A Cl2A 1.23(2)
